data_1519090
loop_
_publ_author_name
'Aas, Wenche'
'Johansson, Maria H.'

_publ_section_title
;
 Structure of the Sodium Salt of the Ternary Uranyl--Picolinate--Fluoride
 Complex [UO2(picolinate)F3] Na2(H2O)4.
;
_journal_name_full 'Acta Chemica Scandinavica'
_journal_page_first 581
_journal_page_last 583
_journal_paper_doi 10.3891/acta.chem.scand.53-0581
_journal_volume 53
_journal_year 1999
_chemical_formula_sum 'C6 H12 F3 N Na2 O8 U'
_chemical_formula_weight 567.165
_space_group_IT_number 2
_symmetry_cell_setting triclinic
_symmetry_Int_Tables_number 2
_symmetry_space_group_name_Hall '-P 1'
_symmetry_space_group_name_H-M 'P -1'
_cell_angle_alpha 106.260(1)
_cell_angle_beta 91.328(1)
_cell_angle_gamma 113.379(1)
_cell_formula_units_Z 2
_cell_length_a 7.1219(1)
_cell_length_b 8.6926(2)
_cell_length_c 12.8483(3)
_cell_volume 692.72(3)
_diffrn_ambient_temperature 298
_diffrn_radiation_probe x-ray
_diffrn_radiation_type MoK\a
_diffrn_radiation_wavelength 0.71069
_exptl_absorpt_coefficient_mu 11.848
_exptl_crystal_density_diffrn 2.719
_exptl_crystal_F_000 520
_refine_ls_number_reflns 4040
_refine_ls_R_factor_gt 0.0414
_refine_ls_wR_factor_gt 0.1030
_cod_data_source_file Acta-Chem-Scand-1999-53-581-583.cif
_cod_data_source_block UO2
_cod_depositor_comments
;
 Adding the 'O8' atom coordinates after consulting the
 original publication.

 Antanas Vaitkus,
 2016-12-19
;
_cod_database_code 1519090

loop_
_symmetry_equiv_pos_site_id
_symmetry_equiv_pos_as_xyz
1 x,y,z
2 -x,-y,-z

loop_
_atom_site_label
_atom_site_type_symbol
_atom_site_thermal_displace_type
_atom_site_fract_x
_atom_site_fract_y
_atom_site_fract_z
_atom_site_occupancy
_atom_site_U_iso_or_equiv
_atom_site_calc_flag
_atom_site_refinement_flags
_atom_site_disorder_assembly
_atom_site_disorder_group
_atom_site_attached_hydrogens
U U Uiso 0.74430(10) 0.97320(10) 0.19060(10) 1.000 0.0170(10) . . . . 0
Na1 Na Uiso 0.7365(4) 0.4948(3) -0.0010(2) 1.000 0.0290(10) . . . . 0
Na2 Na Uiso 0.6486(5) 0.8115(4) -0.1444(3) 1.000 0.0410(10) . . . . 0
F1 F Uiso 0.7599(9) 1.0151(6) 0.0266(3) 1.000 0.0430(10) . . . . 0
F2 F Uiso 0.8916(6) 1.2709(5) 0.2357(3) 1.000 0.0310(10) . . . . 0
F3 F Uiso 0.6061(6) 0.6997(5) 0.0713(3) 1.000 0.0300(10) . . . . 0
O1 O Uiso 0.4937(7) 0.9749(7) 0.1924(4) 1.000 0.0300(10) . . . . 0
O2 O Uiso 1.0020(7) 0.9857(7) 0.1978(4) 1.000 0.0290(10) . . . . 0
O3 O Uiso 0.6741(8) 0.7655(6) 0.2952(3) 1.000 0.0310(10) . . . . 0
O4 O Uiso 0.6998(9) 0.6972(7) 0.4484(4) 1.000 0.036(10) . . . . 0
O5 O Uiso 0.5900(10) 0.6536(8) -0.3452(4) 1.000 0.0470(10) . . . . 2
O6 O Uiso 0.7515(8) 0.5637(8) -0.1647(4) 1.000 0.0390(10) . . . . 2
O7 O Uiso 0.6949(9) 0.4400(7) 0.1695(4) 1.000 0.0350(10) . . . . 2
O8 O Uiso 1.0976(8) 0.7039(6) 0.0447(4) 1.000 0.0330(10) . . . . 2
N N Uiso 0.7771(9) 1.1003(7) 0.4020(4) 1.000 0.0260(10) . . . . 0
C1 C Uiso 0.8051(10) 1.2667(8) 0.4557(5) 1.000 0.0300(10) . . . . 1
C2 C Uiso 0.8127(11) 1.3278(9) 0.5698(6) 1.000 0.0350(10) . . . . 1
C3 C Uiso 0.7958(11) 1.2198(10) 0.6293(5) 1.000 0.036(2) . . . . 1
C4 C Uiso 0.7661(12) 1.0457(10) 0.5769(5) 1.000 0.0330(10) . . . . 1
C5 C Uiso 0.7557(9) 0.9902(7) 0.4642(4) 1.000 0.0210(10) . . . . 0
C6 C Uiso 0.7084(9) 0.8043(8) 0.3995(5) 1.000 0.0250(10) . . . . 0

loop_
_geom_angle_atom_site_label_1
_geom_angle_atom_site_label_2
_geom_angle_atom_site_label_3
_geom_angle
_geom_angle_site_symmetry_1
_geom_angle_site_symmetry_2
_geom_angle_site_symmetry_3
_geom_angle_publ_flag
F1 U F2 77.54(16) . . . yes
F1 U F3 75.98(16) . . . yes
F1 U O1 90.9(2) . . . yes
F1 U O2 91.1(2) . . . yes
F1 U O3 147.71(16) . . . yes
F1 U N 149.50(18) . . . yes
F2 U F3 153.52(15) . . . yes
F2 U O1 89.9(2) . . . yes
F2 U O2 86.9(2) . . . yes
F2 U O3 134.24(14) . . . yes
F2 U N 72.53(16) . . . yes
F3 U O1 90.5(2) . . . yes
F3 U O2 93.7(2) . . . yes
F3 U O3 72.12(14) . . . yes
F3 U N 133.76(17) . . . yes
O1 U O2 175.7(2) . . . yes
O1 U O3 94.2(2) . . . yes
O1 U N 83.4(2) . . . yes
O2 U O3 86.1(2) . . . yes
O2 U N 93.0(2) . . . yes
O3 U N 62.77(16) . . . yes
F3 Na1 O6 90.0(2) . . . yes
F3 Na1 O7 83.9(2) . . . yes
F3 Na1 O8 95.76(19) . . . yes
F3 Na1 F3 85.29(18) . . 2_665 yes
F3 Na1 O8 170.1(2) . . 2_765 yes
O6 Na1 O7 173.5(3) . . . yes
O6 Na1 O8 84.6(2) . . . yes
F3 Na1 O6 86.7(2) 2_665 . . yes
O6 Na1 O8 98.2(2) . . 2_765 yes
O7 Na1 O8 98.1(2) . . . yes
F3 Na1 O7 90.8(2) 2_665 . . yes
O7 Na1 O8 88.2(2) . . 2_765 yes
F3 Na1 O8 171.16(19) 2_665 . . yes
O8 Na1 O8 79.5(2) . . 2_765 yes
F3 Na1 O8 100.76(19) 2_665 . 2_765 yes
F1 Na2 O5 165.3(3) . . . yes
F1 Na2 O6 113.0(2) . . . yes
F1 Na2 O7 115.8(2) . . 2_665 yes
F1 Na2 O1 85.4(2) . . 2_675 yes
F1 Na2 O2 86.0(2) . . 2_775 yes
O5 Na2 O6 73.6(2) . . . yes
O5 Na2 O7 77.9(2) . . 2_665 yes
O1 Na2 O5 87.8(2) 2_675 . . yes
O2 Na2 O5 80.3(2) 2_775 . . yes
O6 Na2 O7 79.0(2) . . 2_665 yes
O1 Na2 O6 161.3(2) 2_675 . . yes
O2 Na2 O6 93.8(2) 2_775 . . yes
O1 Na2 O7 96.2(2) 2_675 . 2_665 yes
O2 Na2 O7 158.2(2) 2_775 . 2_665 yes
O1 Na2 O2 84.0(2) 2_675 . 2_775 yes
U F1 Na2 129.4(2) . . . yes
U F3 Na1 133.5(2) . . . yes
U F3 Na1 131.0(2) . . 2_665 yes
Na1 F3 Na1 94.71(18) . . 2_665 yes
U O1 Na2 131.1(3) . . 2_675 yes
U O2 Na2 133.9(3) . . 2_775 yes
U O3 C6 126.7(4) . . . yes
Na1 O6 Na2 109.4(2) . . . yes
Na1 O7 Na2 107.4(2) . . 2_665 yes
Na1 O8 Na1 100.5(2) . . 2_765 yes
U N C1 124.3(4) . . . yes
U N C5 118.8(4) . . . yes
C1 N C5 116.9(5) . . . yes
N C1 C2 122.4(6) . . . yes
C1 C2 C3 119.8(7) . . . no
C2 C3 C4 119.7(6) . . . no
C3 C4 C5 118.5(7) . . . no
N C5 C4 122.6(6) . . . yes
N C5 C6 114.5(5) . . . yes
C4 C5 C6 122.8(6) . . . no
O3 C6 C5 116.2(6) . . . yes

loop_
_geom_bond_atom_site_label_1
_geom_bond_atom_site_label_2
_geom_bond_distance
_geom_bond_site_symmetry_1
_geom_bond_site_symmetry_2
_geom_bond_publ_flag
U F1 2.235(4) . . yes
U F2 2.261(4) . . yes
U F3 2.237(4) . . yes
U O1 1.791(6) . . yes
U O2 1.794(6) . . yes
U O3 2.447(5) . . yes
U N 2.596(5) . . yes
Na1 F3 2.307(5) . . yes
Na1 O6 2.336(6) . . yes
Na1 O7 2.370(6) . . yes
Na1 O8 2.426(6) . . yes
Na1 F3 2.323(5) . 2_665 yes
Na1 O8 2.409(6) . 2_765 yes
Na2 F1 2.284(5) . . yes
Na2 O5 2.495(6) . . yes
Na2 O6 2.488(7) . . yes
Na2 O7 2.488(7) . 2_665 yes
Na2 O1 2.638(7) . 2_675 yes
Na2 O2 2.654(7) . 2_775 yes
O3 C6 1.279(7) . . yes
O4 C6 1.244(8) . . yes
N C1 1.347(9) . . yes
N C5 1.377(8) . . yes
C1 C2 1.404(10) . . no
C2 C3 1.340(11) . . no
C3 C4 1.399(11) . . no
C4 C5 1.382(8) . . no
C5 C6 1.490(9) . . no

loop_
_geom_torsion_atom_site_label_1
_geom_torsion_atom_site_label_2
_geom_torsion_atom_site_label_3
_geom_torsion_atom_site_label_4
_geom_torsion
_geom_torsion_site_symmetry_1
_geom_torsion_site_symmetry_2
_geom_torsion_site_symmetry_3
_geom_torsion_site_symmetry_4
_geom_torsion_publ_flag
F2 U F1 Na2 -178.5(4) . . . . no
F3 U F1 Na2 1.4(4) . . . . no
O1 U F1 Na2 -88.9(4) . . . . no
O2 U F1 Na2 94.9(4) . . . . no
O3 U F1 Na2 10.4(7) . . . . no
N U F1 Na2 -167.4(3) . . . . no
F1 U F3 Na1 96.5(3) . . . . no
F1 U F3 Na1 -96.1(3) . . . 2_665 no
F2 U F3 Na1 96.8(4) . . . . no
F2 U F3 Na1 -95.9(4) . . . 2_665 no
O1 U F3 Na1 -172.6(3) . . . . no
O1 U F3 Na1 -5.3(3) . . . 2_665 no
O2 U F3 Na1 6.3(3) . . . . no
O2 U F3 Na1 173.7(3) . . . 2_665 no
O3 U F3 Na1 -78.4(3) . . . . no
O3 U F3 Na1 89.0(3) . . . 2_665 no
N U F3 Na1 -91.4(3) . . . . no
N U F3 Na1 76.0(4) . . . 2_665 no
F1 U O1 Na2 -45.7(3) . . . 2_675 no
F2 U O1 Na2 31.8(3) . . . 2_675 no
F3 U O1 Na2 -121.7(3) . . . 2_675 no
O3 U O1 Na2 166.2(3) . . . 2_675 no
N U O1 Na2 104.3(3) . . . 2_675 no
F1 U O2 Na2 40.7(4) . . . 2_775 no
F2 U O2 Na2 -36.8(3) . . . 2_775 no
F3 U O2 Na2 116.7(3) . . . 2_775 no
O3 U O2 Na2 -171.5(3) . . . 2_775 no
N U O2 Na2 -109.1(3) . . . 2_775 no
F1 U O3 C6 171.1(6) . . . . no
F2 U O3 C6 3.4(7) . . . . no
F3 U O3 C6 -179.7(6) . . . . no
O1 U O3 C6 -90.5(6) . . . . no
O2 U O3 C6 85.2(6) . . . . no
N U O3 C6 -10.2(6) . . . . no
F1 U N C1 7.0(9) . . . . no
F1 U N C5 -176.0(5) . . . . no
F2 U N C1 18.5(6) . . . . no
F2 U N C5 -164.6(6) . . . . no
F3 U N C1 -157.7(5) . . . . no
F3 U N C5 19.2(7) . . . . no
O1 U N C1 -73.5(6) . . . . no
O1 U N C5 103.5(6) . . . . no
O2 U N C1 104.3(6) . . . . no
O2 U N C5 -78.7(6) . . . . no
O3 U N C1 -171.6(7) . . . . no
O3 U N C5 5.4(5) . . . . no
O6 Na1 F3 U -102.9(3) . . . . no
O6 Na1 F3 Na1 86.6(2) . . . 2_665 no
O7 Na1 F3 U 79.2(3) . . . . no
O7 Na1 F3 Na1 -91.3(2) . . . 2_665 no
O8 Na1 F3 U -18.4(3) . . . . no
O8 Na1 F3 Na1 171.18(17) . . . 2_665 no
F3 Na1 F3 U 170.5(3) 2_665 . . . no
F3 Na1 F3 Na1 0.00(16) 2_665 . . 2_665 no
F3 Na1 O6 Na2 4.1(3) . . . . no
O8 Na1 O6 Na2 -91.7(3) . . . . no
F3 Na1 O6 Na2 89.4(3) 2_665 . . . no
O8 Na1 O6 Na2 -170.2(2) 2_765 . . . no
F3 Na1 O7 Na2 94.3(3) . . . 2_665 no
O8 Na1 O7 Na2 -170.8(2) . . . 2_665 no
F3 Na1 O7 Na2 9.1(3) 2_665 . . 2_665 no
O8 Na1 O7 Na2 -91.7(3) 2_765 . . 2_665 no
F3 Na1 O8 Na1 171.24(18) . . . 2_765 no
O6 Na1 O8 Na1 -99.4(2) . . . 2_765 no
O7 Na1 O8 Na1 86.6(2) . . . 2_765 no
O8 Na1 O8 Na1 0.0(2) 2_765 . . 2_765 no
F3 Na1 F3 U 170.8(2) . . 2_665 2_665 no
F3 Na1 F3 Na1 0.00(16) . . 2_665 2_665 no
O6 Na1 F3 U 80.6(3) . . 2_665 2_665 no
O6 Na1 F3 Na1 -90.2(2) . . 2_665 2_665 no
O7 Na1 F3 U -105.3(3) . . 2_665 2_665 no
O7 Na1 F3 Na1 83.8(2) . . 2_665 2_665 no
O6 Na1 O8 Na1 82.9(2) . . 2_765 2_765 no
O7 Na1 O8 Na1 -98.5(2) . . 2_765 2_765 no
O8 Na1 O8 Na1 0.0(2) . . 2_765 2_765 no
O6 Na2 F1 U -46.0(5) . . . . no
O7 Na2 F1 U 42.6(5) 2_665 . . . no
O1 Na2 F1 U 137.3(4) 2_675 . . . no
O2 Na2 F1 U -138.4(4) 2_775 . . . no
F1 Na2 O6 Na1 36.5(4) . . . . no
O5 Na2 O6 Na1 -157.5(3) . . . . no
O7 Na2 O6 Na1 -77.1(3) 2_665 . . . no
O2 Na2 O6 Na1 123.7(3) 2_775 . . . no
F1 Na2 O7 Na1 -31.2(4) . . 2_665 2_665 no
O5 Na2 O7 Na1 154.6(3) . . 2_665 2_665 no
O6 Na2 O7 Na1 79.2(3) . . 2_665 2_665 no
F1 Na2 O1 U -94.4(4) . . 2_675 2_675 no
O5 Na2 O1 U 98.7(4) . . 2_675 2_675 no
F1 Na2 O2 U 87.7(4) . . 2_775 2_775 no
O5 Na2 O2 U -97.8(4) . . 2_775 2_775 no
O6 Na2 O2 U -25.2(4) . . 2_775 2_775 no
U O3 C6 C5 13.1(9) . . . . no
U N C1 C2 177.0(6) . . . . no
C5 N C1 C2 0.0(11) . . . . no
U N C5 C4 -178.5(6) . . . . no
U N C5 C6 -1.8(8) . . . . no
C1 N C5 C4 -1.3(11) . . . . no
C1 N C5 C6 175.3(6) . . . . no
N C1 C2 C3 1.3(12) . . . . no
C1 C2 C3 C4 -1.4(13) . . . . no
C2 C3 C4 C5 0.2(13) . . . . no
C3 C4 C5 N 1.2(12) . . . . no
C3 C4 C5 C6 -175.2(7) . . . . no
N C5 C6 O3 -6.4(9) . . . . no
C4 C5 C6 O3 170.2(7) . . . . no
